data_7104089
loop_
_publ_author_name
'Turner, Luke E'
'Thorn, Matthew G'
'Fanwick, Phillip E'
'Rothwell, Ian P'

_publ_section_title
;
 Facile resolution of constrained geometry indenyl-phenoxide ligation.
;
_journal_issue 9
_journal_name_full 'Chemical communications (Cambridge, England)'
_journal_page_first 1034
_journal_page_last 1035
_journal_paper_doi 10.1039/b212724e
_journal_year 2003
_chemical_formula_sum 'C68 H86 O6 Si2 Zr'
_chemical_formula_weight 1146.83
_chemical_name_systematic ' ? '
_space_group_IT_number 19
_symmetry_cell_setting orthorhombic
_symmetry_space_group_name_Hall 'P 2ac 2ab'
_symmetry_space_group_name_H-M 'P 21 21 21'
_atom_type_scat_source 'International Tables for Crystallography (Vol C)'
_audit_creation_date 6-02-03
_audit_creation_method from_MolEN_and_SHELXL
_audit_update_record ' ? '
_cell_angle_alpha 90.00
_cell_angle_beta 90.00
_cell_angle_gamma 90.00
_cell_formula_units_Z 4
_cell_length_a 12.5231(3)
_cell_length_b 19.2231(4)
_cell_length_c 25.9127(6)
_cell_measurement_reflns_used 40505
_cell_measurement_temperature 150
_cell_measurement_theta_max 26
_cell_measurement_theta_min 5
_cell_volume 6238.0(4)
_computing_cell_refinement DENZO/SCALEPACK_(Otwinowski,_1996)
_computing_data_collection Collect_(Nonius,_1998)
_computing_data_reduction DENZO/SCALEPACK_(Otwinowski,_1996)
_computing_molecular_graphics
; 
ORTEP (Johnson, 1976) 
PLUTON (Spek, 1991) 
;
_computing_publication_material CIF_VAX_MolEN_(Fair,_1990)
_computing_structure_refinement SHELX97_(Sheldrick,_1997)
_computing_structure_solution PATTY_(DIRDIF99,_Beurskins,_1999)
_diffrn_ambient_temperature 150
_diffrn_measurement_device_type Nonius_KappaCCD
_diffrn_measurement_method \w
_diffrn_radiation_type MO-K\a
_diffrn_radiation_wavelength 0.71073
_diffrn_reflns_av_R_equivalents 0.076
_diffrn_reflns_limit_h_max 15
_diffrn_reflns_limit_h_min -15
_diffrn_reflns_limit_k_max 24
_diffrn_reflns_limit_k_min -23
_diffrn_reflns_limit_l_max 32
_diffrn_reflns_limit_l_min -32
_diffrn_reflns_number 40505
_diffrn_reflns_theta_max 26.39
_diffrn_reflns_theta_min 5.00
_exptl_absorpt_coefficient_mu 0.257
_exptl_absorpt_correction_T_max 0.9684
_exptl_absorpt_correction_T_min 0.4796
_exptl_absorpt_correction_type multi-scan_(Otwinowski_&_Minor,_
_exptl_crystal_colour colorless
_exptl_crystal_density_diffrn 1.22
_exptl_crystal_description needle
_exptl_crystal_F_000 2440
_exptl_crystal_size_max 0.28
_exptl_crystal_size_mid 0.15
_exptl_crystal_size_min 0.13
_refine_diff_density_max 0.85
_refine_diff_density_min -0.60
_refine_ls_abs_structure_details 'Flack H. D. (1983), Acta Cryst. A39, 876-881'
_refine_ls_abs_structure_Flack 0.03(4)
_refine_ls_extinction_method none
_refine_ls_goodness_of_fit_ref 1.124
_refine_ls_hydrogen_treatment H_atoms_riding
_refine_ls_matrix_type full
_refine_ls_number_parameters 707
_refine_ls_number_reflns 12553
_refine_ls_number_restraints 3
_refine_ls_R_factor_gt 0.063
_refine_ls_shift/su_max 0.031
_refine_ls_structure_factor_coef Fsqd
_refine_ls_weighting_details '1/[\s^2^(Fo^2^)+(0.0423P)^2^+9.6460P] where P=(Fo^2^+2Fc^2^)/3  '
_refine_ls_weighting_scheme calc
_refine_ls_wR_factor_ref 0.136
_reflns_Friedel_coverage 0.8976
_reflns_number_gt 12110
_reflns_number_total 12567
_reflns_threshold_expression >2.0\s(I)
_cod_data_source_file b212724e.txt
_cod_data_source_block LTZRBN
_cod_depositor_comments
;
The following automatic conversions were performed:
'_refine_ls_weighting_scheme' value 'calc ' changed to 'calc' according to
'/home/saulius/struct/CIF-dictionaries/cif_core.dic' dictionary named
'cif_core.dic' version 2.4.1 from 2010-06-29.

Automatic conversion script
Id: cif_fix_enum 1527 2010-12-29 10:47:43Z saulius 
;
_cod_original_formula_sum 'C68 H86 O6 Si2 Zr1'
_cod_database_code 7104089

loop_
_symmetry_equiv_pos_as_xyz
'x, y, z'
'-x+1/2, -y, z+1/2'
'-x, y+1/2, -z+1/2'
'x+1/2, -y+1/2, -z'

loop_
_atom_site_label
_atom_site_type_symbol
_atom_site_fract_x
_atom_site_fract_y
_atom_site_fract_z
_atom_site_U_iso_or_equiv
_atom_site_adp_type
_atom_site_occupancy
_atom_site_symmetry_multiplicity
_atom_site_calc_flag
_atom_site_refinement_flags
_atom_site_disorder_assembly
_atom_site_disorder_group
Zr Zr 0.96636(3) 0.95858(2) 0.781879(16) 0.02525(10) Uani 1 1 d . . .
Si(22) Si 0.78483(11) 0.81431(7) 0.65230(5) 0.0337(3) Uani 1 1 d . . .
Si(32) Si 0.83739(12) 1.08749(8) 0.93196(5) 0.0398(3) Uani 1 1 d . . .
O(1) O 1.0910(2) 0.90752(15) 0.74310(12) 0.0282(7) Uani 1 1 d . . .
O(2) O 0.8424(2) 0.92489(15) 0.73891(12) 0.0286(7) Uani 1 1 d . . .
O(3) O 0.8706(2) 0.97179(15) 0.84742(11) 0.0266(6) Uani 1 1 d . . .
O(4) O 1.0987(2) 0.95943(19) 0.84819(11) 0.0342(7) Uani 1 1 d . . .
O(5) O 0.9534(3) 0.84585(15) 0.81703(12) 0.0323(7) Uani 1 1 d . . .
O(9) O 0.6409(8) 0.7365(5) 0.0531(4) 0.169(4) Uani 1 1 d . . .
C(1) C 1.1631(3) 0.9344(2) 0.70916(17) 0.0273(9) Uani 1 1 d . . .
C(2) C 1.1497(4) 1.0042(2) 0.69519(17) 0.0285(9) Uani 1 1 d . . .
C(3) C 1.2168(3) 1.0363(3) 0.65914(17) 0.0329(9) Uani 1 1 d . . .
C(4) C 1.2987(4) 1.0002(2) 0.63594(18) 0.0326(10) Uani 1 1 d . . .
C(5) C 1.3145(4) 0.9309(3) 0.65271(19) 0.0340(10) Uani 1 1 d . . .
C(6) C 1.2506(4) 0.8962(2) 0.68888(18) 0.0287(10) Uani 1 1 d . . .
C(11) C 1.0603(3) 1.0410(2) 0.72073(17) 0.0281(8) Uani 1 1 d . . .
C(12) C 1.0617(3) 1.0725(2) 0.77027(17) 0.0294(10) Uani 1 1 d . . .
C(13) C 0.9572(4) 1.09180(18) 0.78408(19) 0.0297(9) Uani 1 1 d . . .
C(14) C 0.8903(4) 1.0793(2) 0.74105(18) 0.0298(9) Uani 1 1 d . . .
C(15) C 0.7800(4) 1.0924(2) 0.7321(2) 0.0407(12) Uani 1 1 d . . .
C(16) C 0.7390(4) 1.0766(3) 0.6849(2) 0.0503(14) Uani 1 1 d . . .
C(17) C 0.8027(4) 1.0459(3) 0.6456(2) 0.0496(13) Uani 1 1 d . . .
C(18) C 0.9074(4) 1.0303(2) 0.65334(19) 0.0377(11) Uani 1 1 d . . .
C(19) C 0.9524(3) 1.0478(2) 0.70191(16) 0.0281(9) Uani 1 1 d . . .
C(21) C 0.7603(3) 0.8826(2) 0.75262(17) 0.0252(9) Uani 1 1 d . . .
C(22) C 0.7422(3) 0.8213(2) 0.72184(19) 0.0291(9) Uani 1 1 d . . .
C(23) C 0.6683(4) 0.7739(2) 0.74053(18) 0.0309(10) Uani 1 1 d . . .
C(24) C 0.6128(3) 0.7824(2) 0.78721(19) 0.0293(9) Uani 1 1 d . . .
C(25) C 0.5447(4) 0.7308(2) 0.80773(19) 0.0377(11) Uani 1 1 d . . .
C(26) C 0.4896(4) 0.7424(3) 0.8530(2) 0.0381(11) Uani 1 1 d . . .
C(27) C 0.5003(4) 0.8048(3) 0.8789(2) 0.0367(11) Uani 1 1 d . . .
C(28) C 0.5648(4) 0.8569(2) 0.86003(19) 0.0334(10) Uani 1 1 d . . .
C(29) C 0.6241(3) 0.8472(2) 0.81402(18) 0.0281(9) Uani 1 1 d . . .
C(2A) C 0.6961(3) 0.8994(2) 0.79428(16) 0.0258(9) Uani 1 1 d . . .
C(31) C 0.7721(3) 1.0012(2) 0.84491(17) 0.0268(9) Uani 1 1 d . . .
C(32) C 0.7544(4) 1.0635(2) 0.87450(18) 0.0303(10) Uani 1 1 d . . .
C(33) C 0.6586(4) 1.0989(2) 0.86632(19) 0.0349(11) Uani 1 1 d . . .
C(34) C 0.5780(4) 1.0742(2) 0.83136(19) 0.0293(10) Uani 1 1 d . . .
C(35) C 0.4832(4) 1.1121(2) 0.8228(2) 0.0381(11) Uani 1 1 d . . .
C(36) C 0.4067(4) 1.0872(2) 0.7905(2) 0.0392(12) Uani 1 1 d . . .
C(37) C 0.4226(4) 1.0229(2) 0.76455(19) 0.0357(11) Uani 1 1 d . . .
C(38) C 0.5130(3) 0.9854(2) 0.77314(18) 0.0333(10) Uani 1 1 d . . .
C(39) C 0.5952(3) 1.0088(2) 0.80705(18) 0.0293(9) Uani 1 1 d . . .
C(3A) C 0.6913(3) 0.9706(2) 0.81618(17) 0.0270(9) Uani 1 1 d . . .
C(41) C 1.3769(4) 1.0313(3) 0.59648(18) 0.0370(11) Uani 1 1 d . . .
C(42) C 1.4861(4) 1.0421(3) 0.6224(2) 0.0482(12) Uani 1 1 d . . .
C(43) C 1.3376(5) 1.1020(3) 0.5772(2) 0.0475(13) Uani 1 1 d . . .
C(44) C 1.3892(5) 0.9832(3) 0.5501(2) 0.0502(14) Uani 1 1 d . . .
C(61) C 1.2757(4) 0.8213(2) 0.70477(18) 0.0329(10) Uani 1 1 d . . .
C(62) C 1.2872(5) 0.8158(3) 0.7632(2) 0.0441(13) Uani 1 1 d . . .
C(63) C 1.3807(4) 0.7940(3) 0.6818(2) 0.0495(14) Uani 1 1 d . . .
C(64) C 1.1854(4) 0.7736(3) 0.6853(2) 0.0420(12) Uani 1 1 d . . .
C(221) C 0.9249(4) 0.8390(3) 0.6377(2) 0.0487(14) Uani 1 1 d . . .
C(222) C 0.6922(5) 0.8717(4) 0.6163(2) 0.0623(17) Uani 1 1 d . . .
C(223) C 0.7680(6) 0.7226(3) 0.6312(3) 0.0658(19) Uani 1 1 d . . .
C(321) C 0.8309(5) 1.0124(3) 0.9768(2) 0.0489(13) Uani 1 1 d . . .
C(322) C 0.9791(5) 1.1112(4) 0.9185(2) 0.0631(17) Uani 1 1 d . . .
C(323) C 0.7732(7) 1.1627(3) 0.9650(2) 0.070(2) Uani 1 1 d . . .
C(401) C 1.2129(4) 0.9724(4) 0.8394(2) 0.0509(14) Uani 1 1 d . . .
C(402) C 1.2702(5) 0.9340(4) 0.8803(3) 0.075(2) Uani 1 1 d . . .
C(403) C 1.1932(6) 0.9372(5) 0.9249(2) 0.086(3) Uani 1 1 d . . .
C(404) C 1.0888(5) 0.9306(4) 0.9003(2) 0.066(2) Uani 1 1 d . . .
C(501) C 0.8932(5) 0.8225(3) 0.8627(2) 0.0443(13) Uani 1 1 d . . .
C(502) C 0.8993(10) 0.7483(3) 0.8642(3) 0.120(4) Uani 1 1 d . . .
C(503) C 0.9402(7) 0.7223(3) 0.8165(3) 0.075(2) Uani 1 1 d . . .
C(504) C 0.9848(4) 0.7844(2) 0.7881(2) 0.0371(11) Uani 1 1 d . . .
C(901) C 0.0938(9) 0.9139(5) 0.5093(4) 0.097(3) Uani 1 1 d . . .
C(902) C 0.0437(12) 0.9245(6) 0.4636(4) 0.127(4) Uani 1 1 d . . .
C(903) C -0.0016(16) 0.9889(6) 0.4524(5) 0.175(7) Uani 1 1 d . . .
C(904) C 0.0049(9) 1.0439(6) 0.4858(3) 0.114(3) Uani 1 1 d . . .
C(905) C 0.0495(8) 1.0316(6) 0.5308(3) 0.100(3) Uani 1 1 d . . .
C(906) C 0.0920(6) 0.9659(5) 0.5448(3) 0.082(2) Uani 1 1 d . . .
C(907) C 0.1392(10) 0.8459(7) 0.5228(5) 0.143(5) Uani 1 1 d . . .
C(911) C 0.7250(10) 0.7744(9) 0.0764(6) 0.165(6) Uani 1 1 d D . .
C(912) C 0.7885(12) 0.8060(11) 0.0345(6) 0.213(9) Uani 1 1 d D . .
C(913) C 0.7160(12) 0.8036(10) -0.0112(6) 0.171(6) Uani 1 1 d D . .
C(914) C 0.6158(12) 0.7764(8) 0.0112(5) 0.147(5) Uani 1 1 d D . .
H(3) H 1.2059 1.0828 0.6507 0.039 Uiso 1 1 calc R . .
H(5) H 1.3717 0.9065 0.6386 0.041 Uiso 1 1 calc R . .
H(12) H 1.1222 1.0792 0.7905 0.035 Uiso 1 1 calc R . .
H(13) H 0.9358 1.1096 0.8158 0.036 Uiso 1 1 calc R . .
H(15) H 0.7371 1.1112 0.7578 0.049 Uiso 1 1 calc R . .
H(16) H 0.6675 1.0861 0.6782 0.060 Uiso 1 1 calc R . .
H(17) H 0.7719 1.0363 0.6137 0.060 Uiso 1 1 calc R . .
H(18) H 0.9480 1.0089 0.6278 0.045 Uiso 1 1 calc R . .
H(23) H 0.6547 0.7343 0.7211 0.037 Uiso 1 1 calc R . .
H(25) H 0.5370 0.6886 0.7906 0.045 Uiso 1 1 calc R . .
H(26) H 0.4450 0.7080 0.8661 0.046 Uiso 1 1 calc R . .
H(27) H 0.4632 0.8118 0.9096 0.044 Uiso 1 1 calc R . .
H(28) H 0.5696 0.8989 0.8777 0.040 Uiso 1 1 calc R . .
H(33) H 0.6465 1.1401 0.8842 0.042 Uiso 1 1 calc R . .
H(35) H 0.4730 1.1544 0.8393 0.046 Uiso 1 1 calc R . .
H(36) H 0.3441 1.1123 0.7854 0.047 Uiso 1 1 calc R . .
H(37) H 0.3712 1.0064 0.7417 0.043 Uiso 1 1 calc R . .
H(38) H 0.5215 0.9431 0.7563 0.040 Uiso 1 1 calc R . .
H(22A) H 0.9299 0.8541 0.6025 0.073 Uiso 1 1 calc R . .
H(22B) H 0.9706 0.7995 0.6428 0.073 Uiso 1 1 calc R . .
H(22C) H 0.9466 0.8760 0.6602 0.073 Uiso 1 1 calc R . .
H(22D) H 0.6909 0.9168 0.6322 0.093 Uiso 1 1 calc R . .
H(22E) H 0.6217 0.8521 0.6169 0.093 Uiso 1 1 calc R . .
H(22F) H 0.7159 0.8759 0.5812 0.093 Uiso 1 1 calc R . .
H(22G) H 0.6940 0.7099 0.6333 0.099 Uiso 1 1 calc R . .
H(22H) H 0.8092 0.6927 0.6531 0.099 Uiso 1 1 calc R . .
H(22I) H 0.7922 0.7178 0.5962 0.099 Uiso 1 1 calc R . .
H(32A) H 0.7581 1.0049 0.9871 0.073 Uiso 1 1 calc R . .
H(32B) H 0.8736 1.0219 1.0067 0.073 Uiso 1 1 calc R . .
H(32C) H 0.8574 0.9715 0.9598 0.073 Uiso 1 1 calc R . .
H(32D) H 1.0170 1.1162 0.9505 0.095 Uiso 1 1 calc R . .
H(32E) H 0.9814 1.1543 0.8998 0.095 Uiso 1 1 calc R . .
H(32F) H 1.0119 1.0752 0.8982 0.095 Uiso 1 1 calc R . .
H(32G) H 0.7052 1.1487 0.9785 0.105 Uiso 1 1 calc R . .
H(32H) H 0.7633 1.1998 0.9407 0.105 Uiso 1 1 calc R . .
H(32I) H 0.8181 1.1783 0.9927 0.105 Uiso 1 1 calc R . .
H(40A) H 1.2283 1.0218 0.8416 0.061 Uiso 1 1 calc R . .
H(40B) H 1.2342 0.9558 0.8056 0.061 Uiso 1 1 calc R . .
H(40C) H 1.3373 0.9564 0.8888 0.090 Uiso 1 1 calc R . .
H(40D) H 1.2839 0.8863 0.8701 0.090 Uiso 1 1 calc R . .
H(40E) H 1.2056 0.8994 0.9490 0.104 Uiso 1 1 calc R . .
H(40F) H 1.1992 0.9811 0.9432 0.104 Uiso 1 1 calc R . .
H(40G) H 1.0353 0.9560 0.9197 0.080 Uiso 1 1 calc R . .
H(40H) H 1.0677 0.8821 0.8987 0.080 Uiso 1 1 calc R . .
H(42A) H 1.5139 0.9980 0.6334 0.072 Uiso 1 1 calc R . .
H(42B) H 1.4781 1.0721 0.6517 0.072 Uiso 1 1 calc R . .
H(42C) H 1.5346 1.0629 0.5982 0.072 Uiso 1 1 calc R . .
H(43A) H 1.3837 1.1182 0.5501 0.071 Uiso 1 1 calc R . .
H(43B) H 1.3382 1.1348 0.6051 0.071 Uiso 1 1 calc R . .
H(43C) H 1.2662 1.0974 0.5641 0.071 Uiso 1 1 calc R . .
H(44A) H 1.4365 1.0041 0.5254 0.075 Uiso 1 1 calc R . .
H(44B) H 1.3207 0.9757 0.5345 0.075 Uiso 1 1 calc R . .
H(44C) H 1.4182 0.9395 0.5612 0.075 Uiso 1 1 calc R . .
H(50A) H 0.9239 0.8422 0.8939 0.053 Uiso 1 1 calc R . .
H(50B) H 0.8193 0.8374 0.8603 0.053 Uiso 1 1 calc R . .
H(50C) H 0.9455 0.7339 0.8923 0.144 Uiso 1 1 calc R . .
H(50D) H 0.8288 0.7291 0.8704 0.144 Uiso 1 1 calc R . .
H(50E) H 0.8838 0.7005 0.7966 0.090 Uiso 1 1 calc R . .
H(50F) H 0.9958 0.6882 0.8227 0.090 Uiso 1 1 calc R . .
H(50G) H 1.0620 0.7813 0.7860 0.045 Uiso 1 1 calc R . .
H(50H) H 0.9562 0.7864 0.7533 0.045 Uiso 1 1 calc R . .
H(62A) H 1.3496 0.8408 0.7741 0.066 Uiso 1 1 calc R . .
H(62B) H 1.2940 0.7678 0.7728 0.066 Uiso 1 1 calc R . .
H(62C) H 1.2252 0.8353 0.7795 0.066 Uiso 1 1 calc R . .
H(63A) H 1.3763 0.7947 0.6448 0.074 Uiso 1 1 calc R . .
H(63B) H 1.3927 0.7472 0.6933 0.074 Uiso 1 1 calc R . .
H(63C) H 1.4387 0.8231 0.6928 0.074 Uiso 1 1 calc R . .
H(64A) H 1.1183 0.7894 0.6989 0.063 Uiso 1 1 calc R . .
H(64B) H 1.1984 0.7268 0.6966 0.063 Uiso 1 1 calc R . .
H(64C) H 1.1831 0.7749 0.6483 0.063 Uiso 1 1 calc R . .
H(902) H 0.0396 0.8886 0.4396 0.152 Uiso 1 1 calc R . .
H(903) H -0.0373 0.9948 0.4212 0.209 Uiso 1 1 calc R . .
H(904) H -0.0210 1.0877 0.4772 0.137 Uiso 1 1 calc R . .
H(905) H 0.0535 1.0678 0.5545 0.120 Uiso 1 1 calc R . .
H(906) H 0.1183 0.9584 0.5779 0.098 Uiso 1 1 calc R . .
H(90A) H 0.1494 0.8433 0.5595 0.214 Uiso 1 1 calc R . .
H(90B) H 0.2067 0.8401 0.5057 0.214 Uiso 1 1 calc R . .
H(90C) H 0.0913 0.8097 0.5120 0.214 Uiso 1 1 calc R . .
H(91A) H 0.7694 0.7436 0.0969 0.198 Uiso 1 1 calc R . .
H(91B) H 0.6964 0.8103 0.0988 0.198 Uiso 1 1 calc R . .
H(91C) H 0.8531 0.7795 0.0281 0.256 Uiso 1 1 calc R . .
H(91D) H 0.8078 0.8535 0.0428 0.256 Uiso 1 1 calc R . .
H(91E) H 0.7058 0.8495 -0.0258 0.205 Uiso 1 1 calc R . .
H(91F) H 0.7436 0.7727 -0.0376 0.205 Uiso 1 1 calc R . .
H(91G) H 0.5700 0.8147 0.0215 0.177 Uiso 1 1 calc R . .
H(91H) H 0.5780 0.7487 -0.0142 0.177 Uiso 1 1 calc R . .

loop_
_atom_site_aniso_label
_atom_site_aniso_U_11
_atom_site_aniso_U_22
_atom_site_aniso_U_33
_atom_site_aniso_U_12
_atom_site_aniso_U_13
_atom_site_aniso_U_23
Zr 0.02306(18) 0.02225(17) 0.03046(19) 0.00157(16) 0.00060(19) -0.00101(18)
Si(22) 0.0316(7) 0.0364(7) 0.0331(7) -0.0017(5) 0.0027(6) -0.0080(6)
Si(32) 0.0468(8) 0.0388(8) 0.0339(7) -0.0071(6) -0.0010(6) -0.0053(6)
O(1) 0.0236(15) 0.0296(16) 0.0314(16) -0.0003(12) 0.0023(13) -0.0009(13)
O(2) 0.0266(16) 0.0263(15) 0.0329(16) -0.0038(12) 0.0052(13) -0.0001(13)
O(3) 0.0221(14) 0.0273(16) 0.0306(15) 0.0025(12) -0.0003(12) 0.0005(13)
O(4) 0.0266(15) 0.0437(18) 0.0324(16) 0.0004(16) -0.0026(13) 0.0003(16)
O(5) 0.0351(18) 0.0254(15) 0.0365(17) 0.0024(13) 0.0091(15) 0.0038(12)
O(9) 0.172(9) 0.170(9) 0.166(8) -0.032(7) -0.034(7) 0.047(7)
C(1) 0.022(2) 0.027(2) 0.033(2) 0.0021(15) 0.0003(18) -0.0021(17)
C(2) 0.026(2) 0.033(2) 0.027(2) -0.0001(18) 0.0004(18) -0.0053(18)
C(3) 0.030(2) 0.035(2) 0.034(2) 0.000(2) 0.0037(19) 0.002(2)
C(4) 0.025(2) 0.039(3) 0.033(2) -0.0031(19) 0.0042(19) -0.005(2)
C(5) 0.024(2) 0.041(3) 0.037(3) 0.0063(19) 0.009(2) -0.002(2)
C(6) 0.028(2) 0.026(2) 0.032(2) 0.0028(17) 0.0012(19) 0.0012(18)
C(11) 0.0257(19) 0.0275(19) 0.031(2) 0.0027(16) 0.0039(17) 0.002(2)
C(12) 0.027(2) 0.031(2) 0.030(2) -0.0021(16) 0.0037(17) -0.0003(18)
C(13) 0.038(2) 0.0138(16) 0.037(2) -0.0050(17) 0.008(2) 0.0007(18)
C(14) 0.028(2) 0.023(2) 0.039(2) 0.0027(18) 0.006(2) 0.0000(19)
C(15) 0.034(3) 0.033(2) 0.055(3) 0.007(2) 0.005(2) 0.010(2)
C(16) 0.034(3) 0.049(3) 0.068(4) 0.009(2) -0.010(3) 0.009(3)
C(17) 0.049(3) 0.054(3) 0.045(3) 0.003(3) -0.012(2) 0.008(3)
C(18) 0.041(3) 0.034(3) 0.038(3) 0.002(2) -0.005(2) 0.002(2)
C(19) 0.027(2) 0.0223(19) 0.035(2) 0.0009(18) -0.0030(17) 0.0014(17)
C(21) 0.023(2) 0.022(2) 0.031(2) -0.0011(16) -0.0023(18) 0.0013(17)
C(22) 0.029(2) 0.023(2) 0.035(2) 0.0020(16) 0.000(2) -0.004(2)
C(23) 0.031(2) 0.027(2) 0.034(2) 0.0021(18) -0.004(2) -0.0030(19)
C(24) 0.027(2) 0.0205(19) 0.040(3) -0.0013(15) 0.002(2) -0.0030(19)
C(25) 0.032(2) 0.032(2) 0.049(3) -0.008(2) 0.002(2) 0.000(2)
C(26) 0.033(3) 0.036(3) 0.045(3) 0.0000(19) 0.005(2) 0.007(2)
C(27) 0.032(2) 0.041(3) 0.037(3) -0.0020(19) 0.0056(19) 0.006(2)
C(28) 0.030(2) 0.034(2) 0.036(3) 0.0007(18) 0.0025(19) -0.003(2)
C(29) 0.026(2) 0.025(2) 0.033(2) -0.0002(17) 0.0009(19) 0.0003(18)
C(2A) 0.025(2) 0.0199(19) 0.032(2) 0.0007(16) -0.0033(18) -0.0002(16)
C(31) 0.025(2) 0.026(2) 0.029(2) 0.0020(17) 0.0047(18) 0.0016(18)
C(32) 0.026(2) 0.027(2) 0.038(3) -0.0003(17) 0.0071(19) -0.0038(19)
C(33) 0.034(3) 0.028(2) 0.042(3) 0.0017(19) 0.007(2) -0.003(2)
C(34) 0.024(2) 0.025(2) 0.039(3) -0.0002(17) 0.0060(19) 0.0030(19)
C(35) 0.025(2) 0.028(2) 0.061(3) 0.0065(19) 0.008(2) -0.003(2)
C(36) 0.028(2) 0.034(2) 0.056(3) 0.0074(18) 0.002(2) 0.014(2)
C(37) 0.032(2) 0.033(2) 0.043(3) -0.0019(18) -0.001(2) 0.009(2)
C(38) 0.031(2) 0.034(2) 0.036(3) -0.0008(17) 0.0010(19) 0.0023(19)
C(39) 0.026(2) 0.028(2) 0.034(2) 0.0011(18) 0.0062(19) 0.0007(19)
C(3A) 0.025(2) 0.025(2) 0.032(2) 0.0025(17) 0.0033(17) -0.0002(17)
C(41) 0.036(2) 0.040(3) 0.035(2) -0.001(2) 0.005(2) 0.004(2)
C(42) 0.034(3) 0.063(3) 0.048(3) -0.004(3) 0.005(2) 0.008(3)
C(43) 0.042(3) 0.055(3) 0.045(3) 0.002(2) 0.007(2) 0.010(3)
C(44) 0.056(3) 0.060(4) 0.035(3) 0.001(3) 0.014(3) -0.005(2)
C(61) 0.027(2) 0.034(2) 0.038(3) 0.0059(19) 0.0019(19) -0.0025(19)
C(62) 0.045(3) 0.041(3) 0.047(3) 0.012(2) 0.000(2) 0.009(2)
C(63) 0.038(3) 0.040(3) 0.071(4) 0.020(2) 0.009(3) -0.003(3)
C(64) 0.041(3) 0.035(3) 0.050(3) 0.002(2) 0.001(2) -0.004(2)
C(221) 0.044(3) 0.063(4) 0.040(3) -0.004(3) 0.011(2) -0.010(3)
C(222) 0.060(4) 0.084(5) 0.043(3) 0.018(3) -0.002(3) 0.002(3)
C(223) 0.078(5) 0.058(4) 0.062(4) -0.022(3) 0.028(3) -0.026(3)
C(321) 0.043(3) 0.058(3) 0.046(3) 0.002(3) -0.002(2) -0.001(3)
C(322) 0.055(4) 0.084(5) 0.050(3) -0.024(3) -0.014(3) -0.001(3)
C(323) 0.117(6) 0.049(4) 0.044(3) -0.002(4) -0.009(4) -0.013(3)
C(401) 0.029(2) 0.076(4) 0.048(3) 0.003(3) 0.000(2) -0.004(3)
C(402) 0.051(4) 0.118(7) 0.056(4) 0.029(4) -0.009(3) -0.001(4)
C(403) 0.067(4) 0.154(9) 0.038(3) 0.025(5) -0.007(3) 0.004(4)
C(404) 0.046(3) 0.110(6) 0.044(3) -0.013(3) -0.005(3) 0.025(3)
C(501) 0.052(3) 0.043(3) 0.038(3) 0.003(2) 0.014(2) 0.012(2)
C(502) 0.223(11) 0.029(3) 0.107(6) 0.002(5) 0.107(7) 0.006(4)
C(503) 0.120(7) 0.026(3) 0.078(4) -0.004(3) 0.039(4) 0.005(3)
C(504) 0.040(3) 0.024(2) 0.048(3) -0.0010(18) 0.012(2) -0.007(2)
C(901) 0.115(7) 0.097(7) 0.080(6) -0.008(6) -0.025(5) 0.013(5)
C(902) 0.194(12) 0.109(8) 0.077(6) -0.015(8) -0.045(7) 0.000(5)
C(903) 0.33(2) 0.079(7) 0.118(9) -0.004(11) -0.052(12) -0.004(6)
C(904) 0.173(11) 0.096(6) 0.072(5) -0.004(7) -0.030(6) 0.005(5)
C(905) 0.108(7) 0.109(7) 0.083(6) -0.019(6) -0.001(5) 0.012(5)
C(906) 0.083(5) 0.098(6) 0.064(4) 0.006(5) -0.006(4) -0.013(5)
C(907) 0.156(11) 0.141(10) 0.133(10) 0.062(9) 0.031(8) 0.025(8)
C(911) 0.100(8) 0.237(17) 0.156(12) -0.058(10) -0.068(9) 0.037(11)
C(912) 0.108(10) 0.30(2) 0.229(18) -0.072(12) -0.056(12) 0.123(17)
C(913) 0.138(11) 0.241(18) 0.135(11) -0.022(12) -0.010(10) 0.039(12)
C(914) 0.162(13) 0.154(12) 0.126(10) -0.008(10) -0.030(9) 0.049(9)

loop_
_geom_angle_atom_site_label_1
_geom_angle_atom_site_label_2
_geom_angle_atom_site_label_3
_geom_angle
_geom_angle_site_symmetry_1
_geom_angle_site_symmetry_3
_geom_angle_publ_flag
O(2) Zr O(3) 92.63(12) . . ?
O(2) Zr O(1) 99.08(11) . . ?
O(3) Zr O(1) 150.49(12) . . ?
O(2) Zr O(5) 82.25(12) . . ?
O(3) Zr O(5) 76.03(11) . . ?
O(1) Zr O(5) 78.83(11) . . ?
O(2) Zr O(4) 159.02(12) . . ?
O(3) Zr O(4) 79.22(11) . . ?
O(1) Zr O(4) 80.30(11) . . ?
O(5) Zr O(4) 77.05(12) . . ?
O(2) Zr C(12) 125.41(13) . . ?
O(3) Zr C(12) 105.28(13) . . ?
O(1) Zr C(12) 89.82(13) . . ?
O(5) Zr C(12) 151.72(13) . . ?
O(4) Zr C(12) 75.54(13) . . ?
O(2) Zr C(11) 102.30(13) . . ?
O(3) Zr C(11) 134.25(13) . . ?
O(1) Zr C(11) 69.37(12) . . ?
O(5) Zr C(11) 148.20(12) . . ?
O(4) Zr C(11) 97.11(12) . . ?
C(12) Zr C(11) 32.69(14) . . ?
O(2) Zr C(13) 107.36(14) . . ?
O(3) Zr C(13) 80.51(13) . . ?
O(1) Zr C(13) 120.72(13) . . ?
O(5) Zr C(13) 155.07(13) . . ?
O(4) Zr C(13) 90.48(14) . . ?
C(12) Zr C(13) 32.16(14) . . ?
C(11) Zr C(13) 53.80(14) . . ?
O(2) Zr C(19) 74.34(12) . . ?
O(3) Zr C(19) 120.61(12) . . ?
O(1) Zr C(19) 88.72(12) . . ?
O(5) Zr C(19) 151.39(12) . . ?
O(4) Zr C(19) 126.43(12) . . ?
C(12) Zr C(19) 51.98(13) . . ?
C(11) Zr C(19) 31.83(12) . . ?
C(13) Zr C(19) 51.59(14) . . ?
O(2) Zr C(14) 77.88(13) . . ?
O(3) Zr C(14) 90.66(12) . . ?
O(1) Zr C(14) 118.19(13) . . ?
O(5) Zr C(14) 155.52(13) . . ?
O(4) Zr C(14) 121.11(13) . . ?
C(12) Zr C(14) 51.44(14) . . ?
C(11) Zr C(14) 52.08(13) . . ?
C(13) Zr C(14) 30.86(14) . . ?
C(19) Zr C(14) 30.26(13) . . ?
C(222) Si(22) C(221) 109.7(3) . . ?
C(222) Si(22) C(223) 110.2(4) . . ?
C(221) Si(22) C(223) 106.8(3) . . ?
C(222) Si(22) C(22) 105.2(2) . . ?
C(221) Si(22) C(22) 116.4(2) . . ?
C(223) Si(22) C(22) 108.5(2) . . ?
C(321) Si(32) C(323) 107.3(3) . . ?
C(321) Si(32) C(322) 110.4(3) . . ?
C(323) Si(32) C(322) 107.9(4) . . ?
C(321) Si(32) C(32) 106.4(2) . . ?
C(323) Si(32) C(32) 108.5(3) . . ?
C(322) Si(32) C(32) 116.1(2) . . ?
C(1) O(1) Zr 128.6(3) . . ?
C(21) O(2) Zr 129.1(3) . . ?
C(31) O(3) Zr 122.1(3) . . ?
C(404) O(4) C(401) 106.8(4) . . ?
C(404) O(4) Zr 127.0(3) . . ?
C(401) O(4) Zr 124.5(3) . . ?
C(504) O(5) C(501) 107.8(3) . . ?
C(504) O(5) Zr 121.9(3) . . ?
C(501) O(5) Zr 128.7(3) . . ?
O(1) C(1) C(2) 116.8(4) . . ?
O(1) C(1) C(6) 123.7(4) . . ?
C(2) C(1) C(6) 119.5(4) . . ?
C(3) C(2) C(1) 121.6(4) . . ?
C(3) C(2) C(11) 122.8(4) . . ?
C(1) C(2) C(11) 115.7(4) . . ?
C(4) C(3) C(2) 121.0(5) . . ?
C(3) C(4) C(5) 116.4(4) . . ?
C(3) C(4) C(41) 124.6(4) . . ?
C(5) C(4) C(41) 118.8(4) . . ?
C(6) C(5) C(4) 125.0(4) . . ?
C(5) C(6) C(1) 116.2(4) . . ?
C(5) C(6) C(61) 120.8(4) . . ?
C(1) C(6) C(61) 123.0(4) . . ?
C(12) C(11) C(19) 106.2(3) . . ?
C(12) C(11) C(2) 126.8(4) . . ?
C(19) C(11) C(2) 126.9(4) . . ?
C(12) C(11) Zr 72.9(2) . . ?
C(19) C(11) Zr 80.4(2) . . ?
C(2) C(11) Zr 109.4(3) . . ?
C(13) C(12) C(11) 109.3(4) . . ?
C(13) C(12) Zr 76.0(2) . . ?
C(11) C(12) Zr 74.4(2) . . ?
C(12) C(13) C(14) 107.8(4) . . ?
C(12) C(13) Zr 71.9(2) . . ?
C(14) C(13) Zr 80.8(2) . . ?
C(19) C(14) C(13) 108.2(4) . . ?
C(19) C(14) C(15) 119.5(4) . . ?
C(13) C(14) C(15) 132.3(4) . . ?
C(19) C(14) Zr 73.8(2) . . ?
C(13) C(14) Zr 68.4(2) . . ?
C(15) C(14) Zr 123.6(3) . . ?
C(16) C(15) C(14) 118.3(5) . . ?
C(15) C(16) C(17) 121.7(5) . . ?
C(18) C(17) C(16) 121.7(5) . . ?
C(17) C(18) C(19) 117.5(5) . . ?
C(14) C(19) C(18) 121.3(4) . . ?
C(14) C(19) C(11) 108.1(4) . . ?
C(18) C(19) C(11) 130.6(4) . . ?
C(14) C(19) Zr 75.9(2) . . ?
C(18) C(19) Zr 123.8(3) . . ?
C(11) C(19) Zr 67.8(2) . . ?
O(2) C(21) C(2A) 120.3(4) . . ?
O(2) C(21) C(22) 117.6(4) . . ?
C(2A) C(21) C(22) 122.1(4) . . ?
C(23) C(22) C(21) 116.7(4) . . ?
C(23) C(22) Si(22) 118.5(3) . . ?
C(21) C(22) Si(22) 122.8(3) . . ?
C(22) C(23) C(24) 123.8(4) . . ?
C(23) C(24) C(25) 122.8(4) . . ?
C(23) C(24) C(29) 118.0(4) . . ?
C(25) C(24) C(29) 119.2(4) . . ?
C(26) C(25) C(24) 120.6(4) . . ?
C(25) C(26) C(27) 120.4(4) . . ?
C(28) C(27) C(26) 121.0(5) . . ?
C(27) C(28) C(29) 120.8(4) . . ?
C(28) C(29) C(24) 118.0(4) . . ?
C(28) C(29) C(2A) 122.3(4) . . ?
C(24) C(29) C(2A) 119.7(4) . . ?
C(21) C(2A) C(29) 118.5(4) . . ?
C(21) C(2A) C(3A) 122.5(4) . . ?
C(29) C(2A) C(3A) 118.8(4) . . ?
O(3) C(31) C(3A) 120.7(4) . . ?
O(3) C(31) C(32) 117.4(4) . . ?
C(3A) C(31) C(32) 121.8(4) . . ?
C(33) C(32) C(31) 117.2(4) . . ?
C(33) C(32) Si(32) 118.5(3) . . ?
C(31) C(32) Si(32) 122.9(3) . . ?
C(32) C(33) C(34) 122.6(4) . . ?
C(35) C(34) C(39) 120.9(4) . . ?
C(35) C(34) C(33) 121.4(4) . . ?
C(39) C(34) C(33) 117.7(4) . . ?
C(36) C(35) C(34) 120.6(4) . . ?
C(35) C(36) C(37) 119.8(4) . . ?
C(38) C(37) C(36) 120.0(5) . . ?
C(37) C(38) C(39) 122.3(4) . . ?
C(34) C(39) C(38) 116.3(4) . . ?
C(34) C(39) C(3A) 120.5(4) . . ?
C(38) C(39) C(3A) 123.2(4) . . ?
C(31) C(3A) C(39) 119.0(4) . . ?
C(31) C(3A) C(2A) 124.6(4) . . ?
C(39) C(3A) C(2A) 116.4(4) . . ?
C(44) C(41) C(43) 108.3(4) . . ?
C(44) C(41) C(42) 109.6(4) . . ?
C(43) C(41) C(42) 108.1(5) . . ?
C(44) C(41) C(4) 110.6(4) . . ?
C(43) C(41) C(4) 111.0(4) . . ?
C(42) C(41) C(4) 109.2(4) . . ?
C(62) C(61) C(6) 110.6(4) . . ?
C(62) C(61) C(63) 106.3(4) . . ?
C(6) C(61) C(63) 113.1(4) . . ?
C(62) C(61) C(64) 110.7(4) . . ?
C(6) C(61) C(64) 108.8(4) . . ?
C(63) C(61) C(64) 107.3(4) . . ?
O(4) C(401) C(402) 106.1(5) . . ?
C(401) C(402) C(403) 102.7(5) . . ?
C(404) C(403) C(402) 103.5(5) . . ?
C(403) C(404) O(4) 107.1(5) . . ?
C(502) C(501) O(5) 107.3(5) . . ?
C(503) C(502) C(501) 110.2(6) . . ?
C(502) C(503) C(504) 106.2(5) . . ?
O(5) C(504) C(503) 106.9(4) . . ?
C(904) C(903) C(902) 122.0(12) . . ?
C(905) C(904) C(903) 116.7(11) . . ?
C(904) C(905) C(906) 123.2(10) . . ?
C(901) C(906) C(905) 119.1(8) . . ?
C(902) C(901) C(906) 118.3(10) . . ?
C(902) C(901) C(907) 121.4(11) . . ?
C(906) C(901) C(907) 119.9(9) . . ?
C(901) C(902) C(903) 120.2(11) . . ?
C(914) O(9) C(911) 102.8(11) . . ?
O(9) C(911) C(912) 107.4(11) . . ?
C(914) C(913) C(912) 102.5(11) . . ?
O(9) C(914) C(913) 108.4(11) . . ?
C(911) C(912) C(913) 104.1(11) . . ?

loop_
_geom_bond_atom_site_label_1
_geom_bond_atom_site_label_2
_geom_bond_distance
_geom_bond_site_symmetry_2
_geom_bond_publ_flag
Zr O(2) 2.017(3) . ?
Zr O(3) 2.095(3) . ?
Zr O(1) 2.100(3) . ?
Zr O(5) 2.356(3) . ?
Zr O(4) 2.387(3) . ?
Zr C(12) 2.511(4) . ?
Zr C(11) 2.531(4) . ?
Zr C(13) 2.564(4) . ?
Zr C(19) 2.696(4) . ?
Zr C(14) 2.723(4) . ?
Si(22) C(222) 1.852(6) . ?
Si(22) C(221) 1.856(6) . ?
Si(22) C(223) 1.858(6) . ?
Si(22) C(22) 1.884(5) . ?
Si(32) C(321) 1.856(6) . ?
Si(32) C(323) 1.861(7) . ?
Si(32) C(322) 1.865(7) . ?
Si(32) C(32) 1.874(5) . ?
O(1) C(1) 1.362(5) . ?
O(2) C(21) 1.358(5) . ?
O(3) C(31) 1.359(5) . ?
O(4) C(404) 1.465(6) . ?
O(4) C(401) 1.470(6) . ?
O(5) C(504) 1.454(5) . ?
O(5) C(501) 1.474(6) . ?
C(1) C(2) 1.400(6) . ?
C(1) C(6) 1.421(6) . ?
C(2) C(3) 1.400(6) . ?
C(2) C(11) 1.481(6) . ?
C(3) C(4) 1.377(6) . ?
C(4) C(5) 1.415(7) . ?
C(4) C(41) 1.538(6) . ?
C(5) C(6) 1.401(6) . ?
C(6) C(61) 1.529(6) . ?
C(11) C(12) 1.419(6) . ?
C(11) C(19) 1.442(5) . ?
C(12) C(13) 1.407(6) . ?
C(13) C(14) 1.415(7) . ?
C(14) C(19) 1.414(6) . ?
C(14) C(15) 1.423(7) . ?
C(15) C(16) 1.359(8) . ?
C(16) C(17) 1.422(8) . ?
C(17) C(18) 1.361(7) . ?
C(18) C(19) 1.420(6) . ?
C(21) C(2A) 1.384(6) . ?
C(21) C(22) 1.442(6) . ?
C(22) C(23) 1.385(6) . ?
C(23) C(24) 1.405(6) . ?
C(24) C(25) 1.412(6) . ?
C(24) C(29) 1.433(6) . ?
C(25) C(26) 1.378(7) . ?
C(26) C(27) 1.382(7) . ?
C(27) C(28) 1.376(6) . ?
C(28) C(29) 1.417(6) . ?
C(29) C(2A) 1.443(6) . ?
C(2A) C(3A) 1.482(6) . ?
C(31) C(3A) 1.387(6) . ?
C(31) C(32) 1.439(6) . ?
C(32) C(33) 1.394(6) . ?
C(33) C(34) 1.437(7) . ?
C(34) C(35) 1.410(6) . ?
C(34) C(39) 1.422(6) . ?
C(35) C(36) 1.358(7) . ?
C(36) C(37) 1.422(7) . ?
C(37) C(38) 1.359(6) . ?
C(38) C(39) 1.426(6) . ?
C(39) C(3A) 1.431(6) . ?
C(41) C(44) 1.524(7) . ?
C(41) C(43) 1.529(7) . ?
C(41) C(42) 1.537(7) . ?
C(61) C(62) 1.525(7) . ?
C(61) C(63) 1.536(6) . ?
C(61) C(64) 1.541(7) . ?
C(401) C(402) 1.476(8) . ?
C(402) C(403) 1.506(9) . ?
C(403) C(404) 1.460(9) . ?
C(501) C(502) 1.430(8) . ?
C(502) C(503) 1.429(9) . ?
C(503) C(504) 1.510(7) . ?
C(903) C(904) 1.370(14) . ?
C(903) C(902) 1.393(15) . ?
C(904) C(905) 1.312(11) . ?
C(905) C(906) 1.419(13) . ?
C(906) C(901) 1.359(12) . ?
C(901) C(902) 1.355(12) . ?
C(901) C(907) 1.469(14) . ?
O(9) C(914) 1.366(13) . ?
O(9) C(911) 1.416(13) . ?
C(911) C(912) 1.477(13) . ?
C(913) C(914) 1.478(13) . ?
C(913) C(912) 1.491(13) . ?

_cod_duplicate_entry 7113885
